data_7231334
loop_
_publ_author_name
'Das, Dinabandhu'
'Barbour, Leonard J.'

_publ_section_title
;
 Uniaxial negative thermal expansion induced by moiety twisting in an
 organic crystal
;
_journal_issue 35
_journal_name_full CrystEngComm
_journal_page_first 5123
_journal_paper_doi 10.1039/C8CE01169A
_journal_volume 20
_journal_year 2018
_chemical_formula_sum 'C10.5 H13.5 N0 O1.5'
_chemical_formula_weight 163.71
_space_group_crystal_system trigonal
_space_group_IT_number 154
_space_group_name_Hall 'P 32 2"'
_space_group_name_H-M_alt 'P 32 2 1'
_symmetry_space_group_name_Hall 'P 32 2"'
_symmetry_space_group_name_H-M 'P 32 2 1'
_atom_sites_solution_hydrogens geom
_audit_creation_method SHELXL-2018/3
_audit_update_record
;
2018-07-12 deposited with the CCDC.
2018-08-07 downloaded from the CCDC.
;
_cell_angle_alpha 90
_cell_angle_beta 90
_cell_angle_gamma 120
_cell_formula_units_Z 4
_cell_length_a 14.250(7)
_cell_length_b 14.250(7)
_cell_length_c 6.620(7)
_cell_measurement_reflns_used 365
_cell_measurement_temperature 173(2)
_cell_measurement_theta_max 13.20
_cell_measurement_theta_min 2.86
_cell_volume 1164.2(15)
_computing_cell_refinement 'Bruker SMART APEX-II'
_computing_data_collection 'Bruker SMART APEX-II'
_computing_data_reduction 'Bruker SAINT '
_computing_molecular_graphics 'XSEED (Barbour 2017)'
_computing_structure_refinement 'SHELXL-2018/3 (Sheldrick, 2018)'
_computing_structure_solution 'SHELXS-97 (Sheldrick, 1990)'
_diffrn_ambient_temperature 100(2)
_diffrn_measured_fraction_theta_full 1.000
_diffrn_measured_fraction_theta_max 0.967
_diffrn_measurement_device_type 'Bruker APEX-II CCD'
_diffrn_measurement_method '\f and \w scans'
_diffrn_radiation_type MoK\a
_diffrn_radiation_wavelength 0.71073
_diffrn_reflns_av_R_equivalents 0.1239
_diffrn_reflns_av_unetI/netI 0.1471
_diffrn_reflns_Laue_measured_fraction_full 1.000
_diffrn_reflns_Laue_measured_fraction_max 0.967
_diffrn_reflns_limit_h_max 18
_diffrn_reflns_limit_h_min -15
_diffrn_reflns_limit_k_max 19
_diffrn_reflns_limit_k_min -16
_diffrn_reflns_limit_l_max 8
_diffrn_reflns_limit_l_min -8
_diffrn_reflns_number 7074
_diffrn_reflns_point_group_measured_fraction_full 1.000
_diffrn_reflns_point_group_measured_fraction_max 0.945
_diffrn_reflns_theta_full 25.000
_diffrn_reflns_theta_max 28.493
_diffrn_reflns_theta_min 1.650
_diffrn_source 'fine-focus sealed tube'
_exptl_absorpt_coefficient_mu 0.061
_exptl_absorpt_correction_type multi-scan
_exptl_absorpt_process_details SADABS
_exptl_crystal_colour colorless
_exptl_crystal_density_diffrn 0.934
_exptl_crystal_description needle
_exptl_crystal_F_000 354
_exptl_crystal_size_max 0.120
_exptl_crystal_size_mid 0.020
_exptl_crystal_size_min 0.020
_exptl_transmission_factor_max 0.999
_exptl_transmission_factor_min 0.999
_refine_diff_density_max 0.200
_refine_diff_density_min -0.197
_refine_diff_density_rms 0.049
_refine_ls_abs_structure_details
;
 Flack x determined using 185 quotients [(I+)-(I-)]/[(I+)+(I-)]
 (Parsons, Flack and Wagner, Acta Cryst. B69 (2013) 249-259).
;
_refine_ls_abs_structure_Flack 0.6(10)
_refine_ls_extinction_method none
_refine_ls_goodness_of_fit_ref 0.838
_refine_ls_hydrogen_treatment constr
_refine_ls_matrix_type full
_refine_ls_number_parameters 74
_refine_ls_number_reflns 1868
_refine_ls_number_restraints 0
_refine_ls_restrained_S_all 0.838
_refine_ls_R_factor_all 0.2045
_refine_ls_R_factor_gt 0.0835
_refine_ls_shift/su_max 0.000
_refine_ls_shift/su_mean 0.000
_refine_ls_structure_factor_coef Fsqd
_refine_ls_weighting_details 'w=1/[\s^2^(Fo^2^)+(0.1211P)^2^] where P=(Fo^2^+2Fc^2^)/3'
_refine_ls_weighting_scheme calc
_refine_ls_wR_factor_gt 0.2036
_refine_ls_wR_factor_ref 0.2461
_reflns_Friedel_coverage 0.756
_reflns_Friedel_fraction_full 1.000
_reflns_Friedel_fraction_max 0.918
_reflns_number_gt 650
_reflns_number_total 1868
_reflns_threshold_expression 'I > 2\s(I)'
_cod_data_source_file c8ce01169a3.cif
_cod_data_source_block 1_CHCl3
_cod_depositor_comments 'Adding full bibliography for 7231324--7231340.cif.'
_cod_original_cell_volume 1164.2(17)
_cod_original_formula_sum 'C10.50 H13.50 N0 O1.50'
_cod_database_code 7231334
_shelx_shelxl_version_number 2018/3
_shelx_space_group_comment
;
The symmetry employed for this shelxl refinement is uniquely defined
by the following loop, which should always be used as a source of
symmetry information in preference to the above space-group names.
They are only intended as comments.
;
_shelx_estimated_absorpt_t_min 0.993
_shelx_estimated_absorpt_t_max 0.999
_platon_squeeze_void_probe_radius 1.20

loop_
_space_group_symop_operation_xyz
'x, y, z'
'-y, x-y, z+2/3'
'-x+y, -x, z+1/3'
'x-y, -y, -z+1/3'
'-x, -x+y, -z+2/3'
'y, x, -z'

loop_
_atom_site_label
_atom_site_type_symbol
_atom_site_fract_x
_atom_site_fract_y
_atom_site_fract_z
_atom_site_U_iso_or_equiv
_atom_site_adp_type
_atom_site_occupancy
_atom_site_site_symmetry_order
_atom_site_calc_flag
_atom_site_refinement_flags_posn
_atom_site_refinement_flags_adp
O1 O 0.2742(3) 0.5954(3) 0.1559(5) 0.0721(13) Uani 1 1 d . .
H1 H 0.305290 0.618256 0.044170 0.087 Uiso 1 1 calc R U
C1 C 0.2113(5) 0.4805(5) 0.1510(7) 0.0691(16) Uani 1 1 d . .
C2 C 0.2824(7) 0.4309(6) 0.1000(9) 0.092(2) Uani 1 1 d . .
H2A H 0.237761 0.357526 0.041965 0.111 Uiso 1 1 calc R U
H2B H 0.338727 0.476629 0.000458 0.111 Uiso 1 1 calc R U
C3 C 0.3325(9) 0.4252(11) 0.2884(12) 0.156(5) Uani 1 1 d . .
H3B H 0.407975 0.486075 0.298830 0.187 Uiso 1 1 calc R U
H3A H 0.332759 0.356002 0.298493 0.187 Uiso 1 1 calc R U
C4 C 0.2595(11) 0.4331(10) 0.4557(13) 0.147(4) Uani 1 1 d . .
H4A H 0.228873 0.367575 0.541798 0.176 Uiso 1 1 calc R U
H4B H 0.303770 0.496935 0.542330 0.176 Uiso 1 1 calc R U
C5 C 0.1706(5) 0.4431(6) 0.3631(8) 0.089(2) Uani 1 1 d . .
H5B H 0.158791 0.497078 0.435645 0.107 Uiso 1 1 calc R U
H5A H 0.102246 0.372617 0.362227 0.107 Uiso 1 1 calc R U
C6 C 0.1194(5) 0.4446(5) 0.0077(8) 0.0693(16) Uani 1 1 d . .
C7 C 0.0417(5) 0.4065(6) -0.1041(9) 0.0802(19) Uani 1 1 d . .

loop_
_atom_site_aniso_label
_atom_site_aniso_U_11
_atom_site_aniso_U_22
_atom_site_aniso_U_33
_atom_site_aniso_U_23
_atom_site_aniso_U_13
_atom_site_aniso_U_12
O1 0.087(3) 0.076(3) 0.052(2) -0.0042(18) 0.006(2) 0.040(3)
C1 0.081(4) 0.083(4) 0.041(3) 0.005(3) 0.000(3) 0.039(4)
C2 0.117(6) 0.111(6) 0.075(4) -0.008(4) 0.017(4) 0.076(5)
C3 0.149(9) 0.248(14) 0.096(6) 0.022(7) -0.015(6) 0.118(9)
C4 0.178(10) 0.167(9) 0.109(6) 0.021(6) 0.001(7) 0.096(8)
C5 0.067(4) 0.135(6) 0.062(4) 0.007(4) -0.007(3) 0.047(4)
C6 0.057(4) 0.086(5) 0.075(4) 0.000(3) 0.005(4) 0.043(4)
C7 0.059(4) 0.100(5) 0.082(5) 0.009(4) 0.000(3) 0.040(4)

loop_
_atom_type_symbol
_atom_type_description
_atom_type_scat_dispersion_real
_atom_type_scat_dispersion_imag
_atom_type_scat_source
C C 0.0033 0.0016 'International Tables Vol C Tables 4.2.6.8 and 6.1.1.4'
H H 0.0000 0.0000 'International Tables Vol C Tables 4.2.6.8 and 6.1.1.4'
O O 0.0106 0.0060 'International Tables Vol C Tables 4.2.6.8 and 6.1.1.4'
N N 0.0061 0.0033 'International Tables Vol C Tables 4.2.6.8 and 6.1.1.4'

loop_
_geom_angle_atom_site_label_1
_geom_angle_atom_site_label_2
_geom_angle_atom_site_label_3
_geom_angle
_geom_angle_site_symmetry_3
O1 C1 C6 110.5(5) .
O1 C1 C5 107.1(5) .
C6 C1 C5 110.8(5) .
O1 C1 C2 110.8(5) .
C6 C1 C2 111.9(5) .
C5 C1 C2 105.5(5) .
C3 C2 C1 107.0(5) .
C2 C3 C4 103.9(8) .
C5 C4 C3 110.3(7) .
C4 C5 C1 102.9(6) .
C7 C6 C1 174.5(7) .
C6 C7 C7 178.8(8) 5_554

loop_
_geom_bond_atom_site_label_1
_geom_bond_atom_site_label_2
_geom_bond_distance
_geom_bond_site_symmetry_2
O1 C1 1.421(7) .
C1 C6 1.486(8) .
C1 C5 1.511(8) .
C1 C2 1.535(10) .
C2 C3 1.459(10) .
C3 C4 1.562(14) .
C4 C5 1.476(12) .
C6 C7 1.211(7) .
C7 C7 1.322(13) 5_554

loop_
_platon_squeeze_void_nr
_platon_squeeze_void_average_x
_platon_squeeze_void_average_y
_platon_squeeze_void_average_z
_platon_squeeze_void_volume
_platon_squeeze_void_count_electrons
_platon_squeeze_void_content
1 0.000 0.000 -0.034 300 103 ' '
